data_4311845
loop_
_publ_author_name
'Ru-Qiang Zou'
'Xian-He Bu'
'Ruo-Hua Zhang'

_publ_contact_author
;
  Xian-He Bu
  Department of Chemistry, Nankai University, Tianjin 300071,China
;
_publ_contact_author_email buxh@nankai.edu.cn
_publ_section_title
;
 Novel Eclipsed 2D Cadmium(II) Coordination Polymers with Open-Channel
 Structure Constructed from Terephthalate and 3-(2-Pyridyl)pyrazole:
 Crystal Structures, Emission Properties, and Inclusion of Guest Molecules
;
_journal_name_full 'Inorganic Chemistry'
_journal_page_first 5382
_journal_page_last 5386
_journal_paper_doi 10.1021/ic049625e
_journal_volume 43
_journal_year 2004
_chemical_formula_sum 'C20.25 H18.25 Cd N3 O5'
_chemical_formula_weight 496.03
_chemical_name_systematic
; 
 ? 
;
_space_group_IT_number 2
_symmetry_cell_setting triclinic
_symmetry_space_group_name_Hall '-P 1'
_symmetry_space_group_name_H-M 'P -1'
_atom_sites_solution_hydrogens geom
_atom_sites_solution_primary direct
_atom_sites_solution_secondary difmap
_audit_creation_method SHELXL-97
_cell_angle_alpha 67.148(4)
_cell_angle_beta 72.038(4)
_cell_angle_gamma 74.932(5)
_cell_formula_units_Z 2
_cell_length_a 10.325(3)
_cell_length_b 10.372(3)
_cell_length_c 12.344(3)
_cell_measurement_reflns_used 652
_cell_measurement_temperature 293(2)
_cell_measurement_theta_max 22.68
_cell_measurement_theta_min 3.22
_cell_volume 1143.9(5)
_computing_cell_refinement SMART
_computing_data_collection 'SMART (Bruker, 1998)'
_computing_data_reduction 'SAINT (Bruker, 1998)'
_computing_molecular_graphics 'SHELXTL (Sheldrick, 1997b)'
_computing_publication_material SHELXTL
_computing_structure_refinement 'SHELXL-97 (Sheldrick, 1997a)'
_computing_structure_solution 'SHELXS-97 (Sheldrick, 1997a)'
_diffrn_ambient_temperature 293(2)
_diffrn_measured_fraction_theta_full 0.974
_diffrn_measured_fraction_theta_max 0.974
_diffrn_measurement_device_type 'Bruker SMART CCD area-detector'
_diffrn_measurement_method '\f and \w scan'
_diffrn_radiation_monochromator graphite
_diffrn_radiation_source 'fine-focus sealed tube'
_diffrn_radiation_type MoK\a
_diffrn_radiation_wavelength 0.71073
_diffrn_reflns_av_R_equivalents 0.0333
_diffrn_reflns_av_sigmaI/netI 0.0826
_diffrn_reflns_limit_h_max 12
_diffrn_reflns_limit_h_min -12
_diffrn_reflns_limit_k_max 12
_diffrn_reflns_limit_k_min -12
_diffrn_reflns_limit_l_max 15
_diffrn_reflns_limit_l_min -13
_diffrn_reflns_number 6540
_diffrn_reflns_theta_full 26.43
_diffrn_reflns_theta_max 26.43
_diffrn_reflns_theta_min 2.45
_diffrn_standards_number 0
_exptl_absorpt_coefficient_mu 0.983
_exptl_absorpt_correction_T_max 1.000000
_exptl_absorpt_correction_T_min 0.868924
_exptl_absorpt_correction_type multi-scan
_exptl_absorpt_process_details '(SADABS; Sheldrick, 1996)'
_exptl_crystal_colour COLORLESS
_exptl_crystal_density_diffrn 1.401
_exptl_crystal_density_meas ?
_exptl_crystal_density_method 'not measured'
_exptl_crystal_description BLOCK
_exptl_crystal_F_000 483
_exptl_crystal_size_max 0.30
_exptl_crystal_size_mid 0.25
_exptl_crystal_size_min 0.20
_refine_diff_density_max 0.829
_refine_diff_density_min -1.435
_refine_diff_density_rms 0.123
_refine_ls_extinction_method none
_refine_ls_goodness_of_fit_ref 1.224
_refine_ls_hydrogen_treatment mixed
_refine_ls_matrix_type full
_refine_ls_number_parameters 283
_refine_ls_number_reflns 4570
_refine_ls_number_restraints 6
_refine_ls_restrained_S_all 1.225
_refine_ls_R_factor_all 0.0919
_refine_ls_R_factor_gt 0.0586
_refine_ls_shift/su_max 0.000
_refine_ls_shift/su_mean 0.000
_refine_ls_structure_factor_coef Fsqd
_refine_ls_weighting_details 'calc w=1/[\s^2^(Fo^2^)+(0.0550P)^2^+0.0000P] where P=(Fo^2^+2Fc^2^)/3'
_refine_ls_weighting_scheme calc
_refine_ls_wR_factor_gt 0.1302
_refine_ls_wR_factor_ref 0.1412
_reflns_number_gt 3328
_reflns_number_total 4570
_reflns_threshold_expression I>2\s(I)
_cod_data_source_file ic049625esi20040322_123820_3.cif
_cod_data_source_block complex3
_cod_depositor_comments
;
The following automatic conversions were performed:
'_exptl_absorpt_correction_type' value 'MULTI-SCAN' changed to
'multi-scan' according to
'/home/saulius/struct/CIF-dictionaries/cif_core.dic' dictionary named
'cif_core.dic' version 2.4.1 from 2010-06-29.

Automatic conversion script
Id: cif_fix_enum 1527 2010-12-29 10:47:43Z saulius 

The following automatic conversions were performed:

'_exptl_crystal_density_meas' value 'NONE' was changed to '?' - the
value is perceived as not measured.

Automatic conversion script
Id: cif_fix_values 3008 2015-01-20 13:52:24Z robertas 

The following automatic conversions were performed:

'_symmetry_cell_setting' tag value 'triclinci' was replaced with
'triclinic' value as specified in the replacement file
'/home/robertas/cod-tools/perl-scripts/inputs/replacement_values.lst'.

Automatic conversion script
Id: cif_fix_values 3143 2015-03-26 13:38:13Z robertas 
;
_cod_database_code 4311845

loop_
_symmetry_equiv_pos_as_xyz
'x, y, z'
'-x, -y, -z'

loop_
_atom_site_label
_atom_site_type_symbol
_atom_site_fract_x
_atom_site_fract_y
_atom_site_fract_z
_atom_site_U_iso_or_equiv
_atom_site_adp_type
_atom_site_occupancy
_atom_site_symmetry_multiplicity
_atom_site_calc_flag
_atom_site_refinement_flags
_atom_site_disorder_assembly
_atom_site_disorder_group
Cd1 Cd 0.68039(5) 0.98870(5) -0.10858(4) 0.03546(18) Uani 1 1 d . . .
O1 O 0.6952(5) 0.9030(6) -0.2687(4) 0.0571(13) Uani 1 1 d . . .
O2 O 0.5519(5) 1.1012(6) -0.2632(4) 0.0532(13) Uani 1 1 d . . .
O3 O 0.6979(5) 1.2148(5) -0.1189(4) 0.0500(12) Uani 1 1 d . . .
O4 O 0.5049(5) 1.1417(5) -0.0010(4) 0.0469(11) Uani 1 1 d . . .
N1 N 0.7300(6) 0.8330(6) 0.1785(5) 0.0492(14) Uani 1 1 d . . .
H1A H 0.6441 0.8394 0.2151 0.059 Uiso 1 1 calc R . .
N2 N 0.7769(5) 0.8737(6) 0.0569(5) 0.0410(13) Uani 1 1 d . . .
N3 N 0.9255(6) 0.9313(7) -0.1723(5) 0.0523(15) Uani 1 1 d . . .
C1 C 0.6047(7) 1.0015(8) -0.3073(5) 0.0426(16) Uani 1 1 d . . .
C2 C 0.5513(6) 1.0011(7) -0.4082(5) 0.0373(15) Uani 1 1 d . . .
C3 C 0.4757(7) 1.1209(8) -0.4723(6) 0.0469(17) Uani 1 1 d . . .
H3A H 0.4593 1.2035 -0.4540 0.056 Uiso 1 1 calc R . .
C4 C 0.5772(7) 0.8780(7) -0.4357(6) 0.0450(16) Uani 1 1 d . . .
H4A H 0.6289 0.7962 -0.3939 0.054 Uiso 1 1 calc R . .
C5 C 0.5840(6) 1.2351(6) -0.0491(6) 0.0355(14) Uani 1 1 d . . .
C6 C 0.5402(6) 1.3707(6) -0.0225(6) 0.0346(14) Uani 1 1 d . . .
C7 C 0.4214(7) 1.3942(7) 0.0613(7) 0.0520(18) Uani 1 1 d . . .
H7A H 0.3676 1.3228 0.1042 0.062 Uiso 1 1 calc R . .
C8 C 0.6205(7) 1.4766(7) -0.0833(7) 0.0510(17) Uani 1 1 d . . .
H8A H 0.7025 1.4621 -0.1389 0.061 Uiso 1 1 calc R . .
C9 C 0.8357(9) 0.7808(8) 0.2356(8) 0.060(2) Uani 1 1 d . . .
H9A H 0.8277 0.7475 0.3187 0.072 Uiso 1 1 calc R . .
C10 C 0.9556(9) 0.7864(8) 0.1485(8) 0.063(2) Uani 1 1 d . . .
H10A H 1.0451 0.7579 0.1597 0.075 Uiso 1 1 calc R . .
C11 C 0.9149(6) 0.8444(7) 0.0377(7) 0.0442(16) Uani 1 1 d . . .
C12 C 0.9971(6) 0.8740(7) -0.0867(7) 0.0459(17) Uani 1 1 d . . .
C13 C 1.1391(8) 0.8397(9) -0.1127(9) 0.067(2) Uani 1 1 d . . .
H13A H 1.1858 0.7995 -0.0509 0.080 Uiso 1 1 calc R . .
C14 C 1.2109(10) 0.8661(12) -0.2321(12) 0.096(4) Uani 1 1 d . . .
H14A H 1.3065 0.8442 -0.2518 0.115 Uiso 1 1 calc R . .
C15 C 1.1384(11) 0.9251(13) -0.3210(10) 0.095(3) Uani 1 1 d . . .
H15A H 1.1846 0.9434 -0.4018 0.114 Uiso 1 1 calc R . .
C16 C 0.9960(9) 0.9572(11) -0.2894(8) 0.077(3) Uani 1 1 d . . .
H16A H 0.9474 0.9976 -0.3500 0.092 Uiso 1 1 calc R . .
C22 C 0.754(2) 0.4200(17) 0.3957(15) 0.164(15) Uani 0.50 1 d PGD . .
H22A H 0.6846 0.4114 0.4662 0.197 Uiso 0.50 1 calc PR . .
C21 C 0.7195(16) 0.4761(14) 0.284(2) 0.23(3) Uani 0.50 1 d PGD . .
C20 C 0.823(3) 0.4890(16) 0.1787(15) 0.48(2) Uani 0.50 1 d PGD . .
H20A H 0.7998 0.5265 0.1040 0.579 Uiso 0.50 1 calc PR . .
C19 C 0.960(2) 0.4458(18) 0.185(2) 0.48(8) Uani 0.50 1 d PGD . .
C18 C 0.9945(16) 0.3897(17) 0.296(3) 0.26(3) Uani 0.50 1 d PGD . .
H18A H 1.0865 0.3608 0.3005 0.307 Uiso 0.50 1 calc PR . .
C17 C 0.891(3) 0.3768(17) 0.4018(19) 0.68(5) Uani 0.50 1 d PGD . .
C23 C 1.032(5) 0.331(4) 0.459(5) 0.29(3) Uani 0.50 1 d PD . .
C24 C 1.0000 0.5000 0.0000 0.14(2) Uani 0.50 2 d SPD . .
C25 C 0.5609(14) 0.5043(13) 0.3251(11) 0.126(10) Uani 0.50 1 d PD . .
H25A H 0.5219 0.5438 0.2555 0.189 Uiso 0.50 1 calc PR . .
H25B H 0.5341 0.5698 0.3686 0.189 Uiso 0.50 1 calc PR . .
H25C H 0.5280 0.4169 0.3766 0.189 Uiso 0.50 1 calc PR . .
O1W O 0.7891(14) 0.3671(13) 0.5746(11) 0.213 Uiso 1 1 d R . .

loop_
_atom_site_aniso_label
_atom_site_aniso_U_11
_atom_site_aniso_U_22
_atom_site_aniso_U_33
_atom_site_aniso_U_23
_atom_site_aniso_U_13
_atom_site_aniso_U_12
Cd1 0.0367(3) 0.0398(3) 0.0401(3) -0.0208(2) -0.01277(19) -0.00672(18)
O1 0.058(3) 0.075(4) 0.051(3) -0.027(3) -0.024(3) -0.009(3)
O2 0.058(3) 0.076(4) 0.043(3) -0.033(3) -0.012(2) -0.018(3)
O3 0.044(3) 0.042(3) 0.072(3) -0.029(3) -0.011(3) -0.009(2)
O4 0.051(3) 0.040(3) 0.059(3) -0.025(2) -0.010(2) -0.014(2)
N1 0.049(3) 0.056(4) 0.045(3) -0.017(3) -0.016(3) -0.007(3)
N2 0.035(3) 0.046(3) 0.048(3) -0.021(3) -0.013(3) -0.006(2)
N3 0.039(3) 0.074(4) 0.056(4) -0.039(3) -0.003(3) -0.012(3)
C1 0.043(4) 0.064(5) 0.028(3) -0.017(3) -0.003(3) -0.025(4)
C2 0.037(3) 0.055(4) 0.024(3) -0.014(3) -0.001(3) -0.020(3)
C3 0.056(4) 0.052(4) 0.042(4) -0.023(3) -0.008(3) -0.016(3)
C4 0.053(4) 0.049(4) 0.040(4) -0.019(3) -0.015(3) -0.008(3)
C5 0.037(4) 0.032(3) 0.046(4) -0.015(3) -0.019(3) -0.005(3)
C6 0.032(3) 0.032(3) 0.047(4) -0.016(3) -0.016(3) -0.005(3)
C7 0.051(4) 0.038(4) 0.072(5) -0.020(4) -0.009(4) -0.019(3)
C8 0.043(4) 0.042(4) 0.072(5) -0.026(4) -0.009(3) -0.009(3)
C9 0.069(5) 0.060(5) 0.062(5) -0.018(4) -0.037(5) -0.003(4)
C10 0.062(5) 0.059(5) 0.085(6) -0.028(5) -0.046(5) 0.002(4)
C11 0.035(4) 0.037(4) 0.071(5) -0.024(4) -0.021(3) -0.004(3)
C12 0.032(4) 0.046(4) 0.069(5) -0.031(4) -0.010(3) -0.005(3)
C13 0.037(4) 0.065(5) 0.106(7) -0.040(5) -0.010(5) -0.009(4)
C14 0.041(5) 0.108(8) 0.152(11) -0.073(8) 0.010(7) -0.028(5)
C15 0.064(7) 0.130(10) 0.101(8) -0.069(7) 0.029(6) -0.044(6)
C16 0.065(6) 0.105(7) 0.076(6) -0.046(6) -0.005(5) -0.030(5)
C22 0.18(3) 0.087(19) 0.20(3) -0.08(2) 0.07(3) -0.08(2)
C21 0.23(3) 0.011(9) 0.54(7) -0.05(2) -0.34(5) 0.036(14)
C20 1.29(8) 0.253(19) 0.033(12) 0.013(17) -0.07(4) -0.543
C19 0.16(4) 0.13(4) 1.3(2) -0.39(9) -0.29(9) 0.05(3)
C18 0.25(5) 0.033(13) 0.57(8) -0.06(3) -0.32(5) 0.042(19)
C17 1.00(8) 0.32(3) 0.59(9) -0.39(4) 0.69(7) -0.557
C23 0.27(5) 0.31(6) 0.42(7) -0.15(5) -0.32(5) 0.07(4)
C24 0.18(4) 0.08(2) 0.13(3) -0.05(2) 0.10(3) -0.09(3)
C25 0.23(3) 0.076(15) 0.102(17) -0.010(13) -0.080(19) -0.051(18)

loop_
_atom_type_symbol
_atom_type_description
_atom_type_scat_dispersion_real
_atom_type_scat_dispersion_imag
_atom_type_scat_source
C C 0.0033 0.0016 'International Tables Vol C Tables 4.2.6.8 and 6.1.1.4'
H H 0.0000 0.0000 'International Tables Vol C Tables 4.2.6.8 and 6.1.1.4'
N N 0.0061 0.0033 'International Tables Vol C Tables 4.2.6.8 and 6.1.1.4'
O O 0.0106 0.0060 'International Tables Vol C Tables 4.2.6.8 and 6.1.1.4'
Cd Cd -0.8075 1.2024 'International Tables Vol C Tables 4.2.6.8 and 6.1.1.4'

loop_
_geom_angle_atom_site_label_1
_geom_angle_atom_site_label_2
_geom_angle_atom_site_label_3
_geom_angle
_geom_angle_site_symmetry_1
_geom_angle_site_symmetry_3
_geom_angle_publ_flag
N2 Cd1 O3 93.49(17) . . ?
N2 Cd1 O4 87.66(17) . 2_675 ?
O3 Cd1 O4 128.41(16) . 2_675 ?
N2 Cd1 N3 69.6(2) . . ?
O3 Cd1 N3 91.57(19) . . ?
O4 Cd1 N3 135.74(19) 2_675 . ?
N2 Cd1 O2 172.61(17) . . ?
O3 Cd1 O2 88.62(16) . . ?
O4 Cd1 O2 85.48(16) 2_675 . ?
N3 Cd1 O2 117.50(19) . . ?
N2 Cd1 O1 127.62(18) . . ?
O3 Cd1 O1 129.75(17) . . ?
O4 Cd1 O1 85.75(16) 2_675 . ?
N3 Cd1 O1 79.92(18) . . ?
O2 Cd1 O1 54.59(17) . . ?
N2 Cd1 O4 91.02(17) . . ?
O3 Cd1 O4 53.70(15) . . ?
O4 Cd1 O4 74.72(15) 2_675 . ?
N3 Cd1 O4 139.89(16) . . ?
O2 Cd1 O4 84.52(15) . . ?
O1 Cd1 O4 136.11(16) . . ?
N2 Cd1 C1 153.7(2) . . ?
O3 Cd1 C1 111.25(19) . . ?
O4 Cd1 C1 83.97(16) 2_675 . ?
N3 Cd1 C1 99.8(2) . . ?
O2 Cd1 C1 27.69(19) . . ?
O1 Cd1 C1 26.94(19) . . ?
O4 Cd1 C1 110.61(19) . . ?
C1 O1 Cd1 91.5(4) . . ?
C1 O2 Cd1 91.0(4) . . ?
C5 O3 Cd1 96.5(4) . . ?
C5 O4 Cd1 165.6(4) . 2_675 ?
C5 O4 Cd1 89.1(4) . . ?
Cd1 O4 Cd1 105.28(15) 2_675 . ?
N2 N1 C9 111.5(6) . . ?
N2 N1 H1A 124.2 . . ?
C9 N1 H1A 124.2 . . ?
C11 N2 N1 105.3(5) . . ?
C11 N2 Cd1 118.3(4) . . ?
N1 N2 Cd1 136.1(4) . . ?
C12 N3 C16 118.3(7) . . ?
C12 N3 Cd1 117.4(4) . . ?
C16 N3 Cd1 124.3(6) . . ?
O1 C1 O2 122.8(6) . . ?
O1 C1 C2 118.9(6) . . ?
O2 C1 C2 118.3(6) . . ?
O1 C1 Cd1 61.6(3) . . ?
O2 C1 Cd1 61.3(3) . . ?
C2 C1 Cd1 174.3(4) . . ?
C3 C2 C4 119.4(6) . . ?
C3 C2 C1 120.9(6) . . ?
C4 C2 C1 119.7(6) . . ?
C2 C3 C4 121.8(6) . 2_674 ?
C2 C3 H3A 119.1 . . ?
C4 C3 H3A 119.1 2_674 . ?
C2 C4 C3 118.8(6) . 2_674 ?
C2 C4 H4A 120.6 . . ?
C3 C4 H4A 120.6 2_674 . ?
O3 C5 O4 120.6(5) . . ?
O3 C5 C6 119.4(5) . . ?
O4 C5 C6 120.0(6) . . ?
C7 C6 C8 118.5(6) . . ?
C7 C6 C5 122.0(6) . . ?
C8 C6 C5 119.5(6) . . ?
C6 C7 C8 121.5(6) . 2_685 ?
C6 C7 H7A 119.3 . . ?
C8 C7 H7A 119.3 2_685 . ?
C6 C8 C7 120.0(6) . 2_685 ?
C6 C8 H8A 120.0 . . ?
C7 C8 H8A 120.0 2_685 . ?
N1 C9 C10 107.3(7) . . ?
N1 C9 H9A 126.3 . . ?
C10 C9 H9A 126.3 . . ?
C9 C10 C11 105.3(6) . . ?
C9 C10 H10A 127.3 . . ?
C11 C10 H10A 127.3 . . ?
N2 C11 C10 110.5(6) . . ?
N2 C11 C12 118.7(6) . . ?
C10 C11 C12 130.7(6) . . ?
N3 C12 C13 122.6(7) . . ?
N3 C12 C11 115.6(5) . . ?
C13 C12 C11 121.7(7) . . ?
C12 C13 C14 119.1(9) . . ?
C12 C13 H13A 120.5 . . ?
C14 C13 H13A 120.5 . . ?
C15 C14 C13 118.8(9) . . ?
C15 C14 H14A 120.6 . . ?
C13 C14 H14A 120.6 . . ?
C14 C15 C16 119.5(9) . . ?
C14 C15 H15A 120.2 . . ?
C16 C15 H15A 120.2 . . ?
N3 C16 C15 121.6(9) . . ?
N3 C16 H16A 119.2 . . ?
C15 C16 H16A 119.2 . . ?
C21 C22 C17 120.0 . . ?
C21 C22 H22A 120.0 . . ?
C17 C22 H22A 120.0 . . ?
C20 C21 C22 120.0 . . ?
C20 C21 C25 139.9(17) . . ?
C22 C21 C25 100.1(17) . . ?
C19 C20 C21 120.0 . . ?
C19 C20 H20A 120.0 . . ?
C21 C20 H20A 120.0 . . ?
C20 C19 C18 120.0 . . ?
C19 C18 C17 120.0 . . ?
C19 C18 C23 173.4(15) . . ?
C17 C18 C23 57(2) . . ?
C19 C18 H18A 120.0 . . ?
C17 C18 H18A 120.0 . . ?
C23 C18 H18A 63.5 . . ?
C18 C17 C22 120.0 . . ?
C18 C17 C23 80(3) . . ?
C22 C17 C23 159(3) . . ?
C17 C23 C18 43.5(10) . . ?
C21 C25 H25A 109.5 . . ?
C21 C25 H25B 109.5 . . ?
H25A C25 H25B 109.5 . . ?
C21 C25 H25C 109.5 . . ?
H25A C25 H25C 109.5 . . ?
H25B C25 H25C 109.5 . . ?

loop_
_geom_bond_atom_site_label_1
_geom_bond_atom_site_label_2
_geom_bond_distance
_geom_bond_site_symmetry_2
_geom_bond_publ_flag
Cd1 N2 2.310(5) . ?
Cd1 O3 2.350(4) . ?
Cd1 O4 2.376(4) 2_675 ?
Cd1 N3 2.394(6) . ?
Cd1 O2 2.407(5) . ?
Cd1 O1 2.414(4) . ?
Cd1 O4 2.494(4) . ?
Cd1 C1 2.743(6) . ?
O1 C1 1.243(8) . ?
O2 C1 1.275(8) . ?
O3 C5 1.248(7) . ?
O4 C5 1.274(7) . ?
O4 Cd1 2.376(4) 2_675 ?
N1 N2 1.353(7) . ?
N1 C9 1.361(8) . ?
N1 H1A 0.8600 . ?
N2 C11 1.342(8) . ?
N3 C12 1.335(8) . ?
N3 C16 1.358(10) . ?
C1 C2 1.510(8) . ?
C2 C3 1.376(9) . ?
C2 C4 1.386(9) . ?
C3 C4 1.399(8) 2_674 ?
C3 H3A 0.9300 . ?
C4 C3 1.399(8) 2_674 ?
C4 H4A 0.9300 . ?
C5 C6 1.492(8) . ?
C6 C7 1.375(9) . ?
C6 C8 1.380(9) . ?
C7 C8 1.403(9) 2_685 ?
C7 H7A 0.9300 . ?
C8 C7 1.403(9) 2_685 ?
C8 H8A 0.9300 . ?
C9 C10 1.364(11) . ?
C9 H9A 0.9300 . ?
C10 C11 1.411(9) . ?
C10 H10A 0.9300 . ?
C11 C12 1.462(10) . ?
C12 C13 1.381(10) . ?
C13 C14 1.384(13) . ?
C13 H13A 0.9300 . ?
C14 C15 1.373(15) . ?
C14 H14A 0.9300 . ?
C15 C16 1.384(13) . ?
C15 H15A 0.9300 . ?
C16 H16A 0.9300 . ?
C22 C21 1.3900 . ?
C22 C17 1.3900 . ?
C22 H22A 0.9300 . ?
C21 C20 1.3900 . ?
C21 C25 1.54(2) . ?
C20 C19 1.3900 . ?
C20 H20A 0.9300 . ?
C19 C18 1.3900 . ?
C18 C17 1.3900 . ?
C18 C23 1.99(5) . ?
C18 H18A 0.9300 . ?
C17 C23 1.69(3) . ?
C25 H25A 0.9600 . ?
C25 H25B 0.9600 . ?
C25 H25C 0.9600 . ?

loop_
_geom_torsion_atom_site_label_1
_geom_torsion_atom_site_label_2
_geom_torsion_atom_site_label_3
_geom_torsion_atom_site_label_4
_geom_torsion
_geom_torsion_site_symmetry_1
_geom_torsion_site_symmetry_2
_geom_torsion_site_symmetry_3
_geom_torsion_site_symmetry_4
_geom_torsion_publ_flag
N2 Cd1 O1 C1 168.8(4) . . . . ?
O3 Cd1 O1 C1 -53.4(4) . . . . ?
O4 Cd1 O1 C1 85.0(4) 2_675 . . . ?
N3 Cd1 O1 C1 -137.0(4) . . . . ?
O2 Cd1 O1 C1 -2.4(4) . . . . ?
O4 Cd1 O1 C1 22.3(5) . . . . ?
N2 Cd1 O2 C1 -107.6(14) . . . . ?
O3 Cd1 O2 C1 145.7(4) . . . . ?
O4 Cd1 O2 C1 -85.6(4) 2_675 . . . ?
N3 Cd1 O2 C1 54.6(4) . . . . ?
O1 Cd1 O2 C1 2.4(3) . . . . ?
O4 Cd1 O2 C1 -160.7(4) . . . . ?
N2 Cd1 O3 C5 -88.6(4) . . . . ?
O4 Cd1 O3 C5 1.1(4) 2_675 . . . ?
N3 Cd1 O3 C5 -158.3(4) . . . . ?
O2 Cd1 O3 C5 84.3(4) . . . . ?
O1 Cd1 O3 C5 123.6(4) . . . . ?
O4 Cd1 O3 C5 0.1(3) . . . . ?
C1 Cd1 O3 C5 100.6(4) . . . . ?
N2 Cd1 O4 C5 93.5(4) . . . . ?
O3 Cd1 O4 C5 -0.1(3) . . . . ?
O4 Cd1 O4 C5 -179.2(4) 2_675 . . . ?
N3 Cd1 O4 C5 34.9(5) . . . . ?
O2 Cd1 O4 C5 -92.4(4) . . . . ?
O1 Cd1 O4 C5 -112.4(4) . . . . ?
C1 Cd1 O4 C5 -101.8(4) . . . . ?
N2 Cd1 O4 Cd1 -87.29(19) . . . 2_675 ?
O3 Cd1 O4 Cd1 179.1(3) . . . 2_675 ?
O4 Cd1 O4 Cd1 0.0 2_675 . . 2_675 ?
N3 Cd1 O4 Cd1 -145.9(3) . . . 2_675 ?
O2 Cd1 O4 Cd1 86.80(18) . . . 2_675 ?
O1 Cd1 O4 Cd1 66.7(3) . . . 2_675 ?
C1 Cd1 O4 Cd1 77.3(2) . . . 2_675 ?
C9 N1 N2 C11 0.8(7) . . . . ?
C9 N1 N2 Cd1 -173.3(5) . . . . ?
O3 Cd1 N2 C11 -84.8(4) . . . . ?
O4 Cd1 N2 C11 146.9(4) 2_675 . . . ?
N3 Cd1 N2 C11 5.6(4) . . . . ?
O2 Cd1 N2 C11 168.7(12) . . . . ?
O1 Cd1 N2 C11 64.0(5) . . . . ?
O4 Cd1 N2 C11 -138.5(4) . . . . ?
C1 Cd1 N2 C11 75.5(6) . . . . ?
O3 Cd1 N2 N1 88.8(6) . . . . ?
O4 Cd1 N2 N1 -39.6(6) 2_675 . . . ?
N3 Cd1 N2 N1 179.1(6) . . . . ?
O2 Cd1 N2 N1 -17.7(17) . . . . ?
O1 Cd1 N2 N1 -122.4(5) . . . . ?
O4 Cd1 N2 N1 35.1(6) . . . . ?
C1 Cd1 N2 N1 -110.9(6) . . . . ?
N2 Cd1 N3 C12 -5.0(4) . . . . ?
O3 Cd1 N3 C12 88.2(5) . . . . ?
O4 Cd1 N3 C12 -68.6(5) 2_675 . . . ?
O2 Cd1 N3 C12 177.4(4) . . . . ?
O1 Cd1 N3 C12 -141.7(5) . . . . ?
O4 Cd1 N3 C12 60.6(6) . . . . ?
C1 Cd1 N3 C12 -160.0(5) . . . . ?
N2 Cd1 N3 C16 177.1(7) . . . . ?
O3 Cd1 N3 C16 -89.7(6) . . . . ?
O4 Cd1 N3 C16 113.5(6) 2_675 . . . ?
O2 Cd1 N3 C16 -0.5(7) . . . . ?
O1 Cd1 N3 C16 40.4(6) . . . . ?
O4 Cd1 N3 C16 -117.3(6) . . . . ?
C1 Cd1 N3 C16 22.2(7) . . . . ?
Cd1 O1 C1 O2 4.5(6) . . . . ?
Cd1 O1 C1 C2 -173.6(5) . . . . ?
Cd1 O2 C1 O1 -4.5(7) . . . . ?
Cd1 O2 C1 C2 173.6(5) . . . . ?
N2 Cd1 C1 O1 -20.3(6) . . . . ?
O3 Cd1 C1 O1 138.5(4) . . . . ?
O4 Cd1 C1 O1 -92.5(4) 2_675 . . . ?
N3 Cd1 C1 O1 42.9(4) . . . . ?
O2 Cd1 C1 O1 175.7(6) . . . . ?
O4 Cd1 C1 O1 -163.7(4) . . . . ?
N2 Cd1 C1 O2 164.0(4) . . . . ?
O3 Cd1 C1 O2 -37.2(4) . . . . ?
O4 Cd1 C1 O2 91.8(4) 2_675 . . . ?
N3 Cd1 C1 O2 -132.8(4) . . . . ?
O1 Cd1 C1 O2 -175.7(6) . . . . ?
O4 Cd1 C1 O2 20.6(4) . . . . ?
N2 Cd1 C1 C2 76(6) . . . . ?
O3 Cd1 C1 C2 -125(5) . . . . ?
O4 Cd1 C1 C2 4(5) 2_675 . . . ?
N3 Cd1 C1 C2 139(5) . . . . ?
O2 Cd1 C1 C2 -88(5) . . . . ?
O1 Cd1 C1 C2 96(6) . . . . ?
O4 Cd1 C1 C2 -67(6) . . . . ?
O1 C1 C2 C3 -165.2(6) . . . . ?
O2 C1 C2 C3 16.7(9) . . . . ?
Cd1 C1 C2 C3 102(5) . . . . ?
O1 C1 C2 C4 15.6(9) . . . . ?
O2 C1 C2 C4 -162.5(6) . . . . ?
Cd1 C1 C2 C4 -78(6) . . . . ?
C4 C2 C3 C4 0.6(11) . . . 2_674 ?
C1 C2 C3 C4 -178.6(6) . . . 2_674 ?
C3 C2 C4 C3 -0.6(10) . . . 2_674 ?
C1 C2 C4 C3 178.6(5) . . . 2_674 ?
Cd1 O3 C5 O4 -0.1(6) . . . . ?
Cd1 O3 C5 C6 -179.8(4) . . . . ?
Cd1 O4 C5 O3 -176.7(12) 2_675 . . . ?
Cd1 O4 C5 O3 0.1(6) . . . . ?
Cd1 O4 C5 C6 3(2) 2_675 . . . ?
Cd1 O4 C5 C6 179.8(5) . . . . ?
O3 C5 C6 C7 -174.5(6) . . . . ?
O4 C5 C6 C7 5.9(9) . . . . ?
O3 C5 C6 C8 5.6(9) . . . . ?
O4 C5 C6 C8 -174.1(6) . . . . ?
C8 C6 C7 C8 1.6(11) . . . 2_685 ?
C5 C6 C7 C8 -178.4(6) . . . 2_685 ?
C7 C6 C8 C7 -1.6(11) . . . 2_685 ?
C5 C6 C8 C7 178.4(6) . . . 2_685 ?
N2 N1 C9 C10 -0.6(8) . . . . ?
N1 C9 C10 C11 0.1(8) . . . . ?
N1 N2 C11 C10 -0.8(7) . . . . ?
Cd1 N2 C11 C10 174.6(4) . . . . ?
N1 N2 C11 C12 178.7(5) . . . . ?
Cd1 N2 C11 C12 -5.9(7) . . . . ?
C9 C10 C11 N2 0.5(8) . . . . ?
C9 C10 C11 C12 -179.0(7) . . . . ?
C16 N3 C12 C13 -0.3(10) . . . . ?
Cd1 N3 C12 C13 -178.4(5) . . . . ?
C16 N3 C12 C11 -178.1(7) . . . . ?
Cd1 N3 C12 C11 3.9(7) . . . . ?
N2 C11 C12 N3 1.2(8) . . . . ?
C10 C11 C12 N3 -179.4(7) . . . . ?
N2 C11 C12 C13 -176.6(6) . . . . ?
C10 C11 C12 C13 2.8(11) . . . . ?
N3 C12 C13 C14 0.3(11) . . . . ?
C11 C12 C13 C14 177.9(7) . . . . ?
C12 C13 C14 C15 -0.2(14) . . . . ?
C13 C14 C15 C16 0.2(15) . . . . ?
C12 N3 C16 C15 0.3(12) . . . . ?
Cd1 N3 C16 C15 178.2(7) . . . . ?
C14 C15 C16 N3 -0.3(15) . . . . ?
C17 C22 C21 C20 0.0 . . . . ?
C17 C22 C21 C25 179.3(10) . . . . ?
C22 C21 C20 C19 0.0 . . . . ?
C25 C21 C20 C19 -178.9(15) . . . . ?
C21 C20 C19 C18 0.0 . . . . ?
C20 C19 C18 C17 0.0 . . . . ?
C20 C19 C18 C23 -59(17) . . . . ?
C19 C18 C17 C22 0.0 . . . . ?
C23 C18 C17 C22 173.2(15) . . . . ?
C19 C18 C17 C23 -173.2(15) . . . . ?
C21 C22 C17 C18 0.0 . . . . ?
C21 C22 C17 C23 161(5) . . . . ?
C22 C17 C23 C18 -163(4) . . . . ?
C19 C18 C23 C17 63(18) . . . . ?
